data_1554297
loop_
_publ_author_name
'Luo, Fan'
'Lu, Yu'
'Hu, Mengjie'
'Tian, Junsong'
'Zhang, Lei'
'Bao, Wangzhen'
'Yan, Chao'
'Huang, Xin'
'Wang, Zhi-Xiang'
'Peng, Bo'

_publ_section_title
;
 Reductive ortho C--H cyanoalkylation of aryl(heteroaryl) sulfoxides: a
 general approach to \a-aryl(heteroaryl) nitriles
;
_journal_issue 11
_journal_name_full 'Organic Chemistry Frontiers'
_journal_page_first 1756
_journal_paper_doi 10.1039/C8QO00268A
_journal_volume 5
_journal_year 2018
_chemical_formula_moiety 'C21 H22 N2 O2 S2'
_chemical_formula_sum 'C21 H22 N2 O2 S2'
_chemical_formula_weight 398.53
_space_group_IT_number 14
_space_group_name_Hall '-P 2ybc'
_space_group_name_H-M_alt 'P 1 21/c 1'
_symmetry_cell_setting monoclinic
_symmetry_space_group_name_H-M 'P 1 21/c 1'
_atom_sites_solution_hydrogens geom
_atom_sites_solution_primary direct
_atom_sites_solution_secondary difmap
_audit_creation_method SHELXL-97
_audit_update_record
;
2018-02-08 deposited with the CCDC.
2018-04-13 downloaded from the CCDC.
;
_cell_angle_alpha 90.00
_cell_angle_beta 114.965(3)
_cell_angle_gamma 90.00
_cell_formula_units_Z 4
_cell_length_a 9.0286(6)
_cell_length_b 24.0830(16)
_cell_length_c 10.3285(7)
_cell_measurement_reflns_used 9995
_cell_measurement_temperature 296(2)
_cell_measurement_theta_max 27.36
_cell_measurement_theta_min 1.69
_cell_volume 2036.0(2)
_computing_cell_refinement 'SAINT (Bruker, 2006)'
_computing_data_collection 'APEXII (Bruker, 2006)'
_computing_data_reduction SAINT
_computing_molecular_graphics 'SHELXTL (Bruker, 2002)'
_computing_publication_material SHELXTL
_computing_structure_refinement 'SHELXL97 (Sheldrick, 1997)'
_computing_structure_solution 'SHELXS97 (Sheldrick, 1997)'
_diffrn_ambient_temperature 296(2)
_diffrn_measured_fraction_theta_full 0.999
_diffrn_measured_fraction_theta_max 0.999
_diffrn_measurement_device_type 'Bruker APEX-II area-detector diffractometer'
_diffrn_measurement_method 'phi and omega scans'
_diffrn_radiation_monochromator graphite
_diffrn_radiation_source 'fine-focus sealed tube'
_diffrn_radiation_type MoK\a
_diffrn_radiation_wavelength 0.71073
_diffrn_reflns_av_R_equivalents 0.0409
_diffrn_reflns_av_sigmaI/netI 0.0165
_diffrn_reflns_limit_h_max 11
_diffrn_reflns_limit_h_min -11
_diffrn_reflns_limit_k_max 31
_diffrn_reflns_limit_k_min -31
_diffrn_reflns_limit_l_max 13
_diffrn_reflns_limit_l_min -13
_diffrn_reflns_number 67446
_diffrn_reflns_theta_full 27.36
_diffrn_reflns_theta_max 27.36
_diffrn_reflns_theta_min 1.69
_diffrn_standards_decay_% none
_diffrn_standards_interval_count none
_diffrn_standards_interval_time none
_diffrn_standards_number none
_exptl_absorpt_coefficient_mu 0.280
_exptl_absorpt_correction_T_max 0.956
_exptl_absorpt_correction_T_min 0.925
_exptl_absorpt_correction_type empirical
_exptl_absorpt_process_details 'SADABS (Sheldrick, 1996)'
_exptl_crystal_colour colourless
_exptl_crystal_density_diffrn 1.300
_exptl_crystal_density_method 'not measured'
_exptl_crystal_description block
_exptl_crystal_F_000 840
_exptl_crystal_size_max 0.28
_exptl_crystal_size_mid 0.24
_exptl_crystal_size_min 0.16
_refine_diff_density_max 0.410
_refine_diff_density_min -0.301
_refine_diff_density_rms 0.054
_refine_ls_extinction_method none
_refine_ls_goodness_of_fit_ref 1.065
_refine_ls_hydrogen_treatment mixed
_refine_ls_matrix_type full
_refine_ls_number_parameters 244
_refine_ls_number_reflns 4618
_refine_ls_number_restraints 0
_refine_ls_restrained_S_all 1.065
_refine_ls_R_factor_gt 0.0439
_refine_ls_shift/su_max 0.001
_refine_ls_shift/su_mean 0.000
_refine_ls_structure_factor_coef Fsqd
_refine_ls_weighting_details 'calc w=1/[\s^2^(Fo^2^)+(0.0634P)^2^+0.9318P] where P=(Fo^2^+2Fc^2^)/3'
_refine_ls_weighting_scheme calc
_refine_ls_wR_factor_gt 0.1166
_refine_ls_wR_factor_ref 0.1287
_reflns_number_gt 3954
_reflns_number_total 4618
_reflns_threshold_expression >2sigma(I)
_cod_data_source_file c8qo00268a2.cif
_cod_data_source_block 1_CCDC1
_cod_depositor_comments
;
The following automatic conversions were performed:

data item '_symmetry_cell_setting' value 'Monoclinic' was changed to
'monoclinic' in accordance with the
/home/saulius/struct/COD-crude-data/automatic-downloads/DataCite-retrospective/RSC/depositions/lib/dictionaries/cif_core.dic
dictionary named 'cif_core.dic' version 2.4.2 last updated on
2011-04-26.

Automatic conversion script
Id: cif_fix_values 6909 2019-04-08 15:41:33Z antanas 
;
_cod_original_sg_symbol_H-M P2(1)/c
_cod_database_code 1554297
_refine_ls_r_factor_ref 0.0537

loop_
_symmetry_equiv_pos_as_xyz
'x, y, z'
'-x, y+1/2, -z+1/2'
'-x, -y, -z'
'x, -y-1/2, z-1/2'

loop_
_atom_site_label
_atom_site_type_symbol
_atom_site_fract_x
_atom_site_fract_y
_atom_site_fract_z
_atom_site_U_iso_or_equiv
_atom_site_adp_type
_atom_site_occupancy
_atom_site_symmetry_multiplicity
_atom_site_calc_flag
_atom_site_refinement_flags
C1 C 0.0860(4) 0.03605(13) 0.1701(3) 0.0805(8) Uani 1 1 d .
H1A H 0.1487 0.0032 0.1754 0.121 Uiso 1 1 calc R
H1B H 0.1274 0.0664 0.1347 0.121 Uiso 1 1 calc R
H1C H -0.0264 0.0296 0.1067 0.121 Uiso 1 1 calc R
C2 C 0.5385(3) 0.11806(10) 0.5129(3) 0.0658(6) Uani 1 1 d .
H2A H 0.6124 0.0927 0.5836 0.079 Uiso 1 1 calc R
H2B H 0.4318 0.1142 0.5134 0.079 Uiso 1 1 calc R
C3 C 0.5262(4) 0.10197(12) 0.3679(3) 0.0715(7) Uani 1 1 d .
H3A H 0.4861 0.0646 0.3464 0.107 Uiso 1 1 calc R
H3B H 0.6323 0.1043 0.3676 0.107 Uiso 1 1 calc R
H3C H 0.4526 0.1267 0.2972 0.107 Uiso 1 1 calc R
C4 C 0.1668(3) 0.30007(9) 0.5845(2) 0.0553(5) Uani 1 1 d .
H4A H 0.1443 0.3332 0.5336 0.066 Uiso 1 1 calc R
C5 C 0.5846(3) 0.08164(11) 1.0537(2) 0.0684(7) Uani 1 1 d .
H5A H 0.6510 0.0506 1.1031 0.103 Uiso 1 1 calc R
H5B H 0.4791 0.0786 1.0547 0.103 Uiso 1 1 calc R
H5C H 0.6361 0.1155 1.1002 0.103 Uiso 1 1 calc R
C6 C 0.0193(3) 0.09610(9) 0.3378(2) 0.0570(5) Uani 1 1 d .
H6A H -0.0430 0.1182 0.2600 0.068 Uiso 1 1 calc R
C7 C 0.0553(3) 0.27905(9) 0.6322(2) 0.0556(5) Uani 1 1 d .
H7A H -0.0400 0.2989 0.6136 0.067 Uiso 1 1 calc R
C8 C 0.1896(3) 0.01745(9) 0.4340(2) 0.0578(5) Uani 1 1 d .
H8A H 0.2422 -0.0139 0.4214 0.069 Uiso 1 1 calc R
C9 C 0.2037(3) 0.03028(8) 0.5688(2) 0.0500(5) Uani 1 1 d .
H9A H 0.2658 0.0081 0.6466 0.060 Uiso 1 1 calc R
C10 C 0.6993(2) 0.24536(9) 0.7506(2) 0.0530(5) Uani 1 1 d .
C11 C 0.0992(3) 0.05015(9) 0.3169(2) 0.0542(5) Uani 1 1 d .
C12 C 0.0813(2) 0.22986(8) 0.7060(2) 0.0483(4) Uani 1 1 d .
H12A H 0.0070 0.2165 0.7392 0.058 Uiso 1 1 calc R
C13 C 0.5982(3) 0.17670(9) 0.5550(2) 0.0519(5) Uani 1 1 d .
H13A H 0.5179 0.2025 0.4913 0.062 Uiso 1 1 calc R
H13B H 0.6990 0.1820 0.5445 0.062 Uiso 1 1 calc R
C14 C 0.0303(2) 0.10969(8) 0.4708(2) 0.0488(4) Uani 1 1 d .
H14A H -0.0242 0.1406 0.4831 0.059 Uiso 1 1 calc R
C15 C 0.3104(3) 0.27228(8) 0.6120(2) 0.0481(4) Uani 1 1 d .
H15A H 0.3864 0.2868 0.5823 0.058 Uiso 1 1 calc R
C16 C 0.6281(2) 0.18953(8) 0.7107(2) 0.0437(4) Uani 1 1 d .
H16A H 0.7080 0.1626 0.7727 0.052 Uiso 1 1 calc R
C17 C 0.4750(2) 0.18374(7) 0.73411(18) 0.0362(4) Uani 1 1 d .
C18 C 0.2234(2) 0.20098(7) 0.72887(18) 0.0361(4) Uani 1 1 d .
C19 C 0.4395(2) 0.14053(7) 0.80066(18) 0.0365(4) Uani 1 1 d .
C20 C 0.1240(2) 0.07660(7) 0.58641(19) 0.0393(4) Uani 1 1 d .
C21 C 0.3395(2) 0.22190(7) 0.68541(18) 0.0363(4) Uani 1 1 d .
N1 N 0.7548(3) 0.28855(9) 0.7776(3) 0.0767(7) Uani 1 1 d .
N2 N 0.28172(17) 0.14933(6) 0.80082(15) 0.0367(3) Uani 1 1 d .
O1 O -0.00089(18) 0.11847(7) 0.75117(18) 0.0574(4) Uani 1 1 d .
O2 O 0.2244(2) 0.05196(6) 0.85649(16) 0.0565(4) Uani 1 1 d .
S1 S 0.14721(6) 0.095622(19) 0.75790(5) 0.04190(14) Uani 1 1 d .
S2 S 0.56132(7) 0.08230(2) 0.87123(6) 0.05127(16) Uani 1 1 d .

loop_
_atom_site_aniso_label
_atom_site_aniso_U_11
_atom_site_aniso_U_22
_atom_site_aniso_U_33
_atom_site_aniso_U_23
_atom_site_aniso_U_13
_atom_site_aniso_U_12
C1 0.100(2) 0.091(2) 0.0549(14) -0.0251(14) 0.0368(14) -0.0343(17)
C2 0.0843(17) 0.0594(14) 0.0668(14) -0.0105(11) 0.0447(13) -0.0057(12)
C3 0.0813(17) 0.0783(17) 0.0612(14) -0.0127(12) 0.0361(13) 0.0009(14)
C4 0.0640(13) 0.0407(10) 0.0589(12) 0.0060(9) 0.0237(10) 0.0093(9)
C5 0.0746(16) 0.0720(15) 0.0433(11) 0.0096(11) 0.0101(11) 0.0069(12)
C6 0.0633(13) 0.0505(12) 0.0438(11) 0.0040(9) 0.0097(9) -0.0073(10)
C7 0.0497(11) 0.0481(11) 0.0676(13) -0.0051(10) 0.0234(10) 0.0125(9)
C8 0.0679(14) 0.0452(11) 0.0607(13) -0.0131(10) 0.0274(11) 0.0010(10)
C9 0.0579(12) 0.0374(9) 0.0486(11) 0.0001(8) 0.0166(9) 0.0057(8)
C10 0.0409(10) 0.0588(12) 0.0680(13) -0.0093(10) 0.0313(10) -0.0068(9)
C11 0.0632(13) 0.0533(12) 0.0456(11) -0.0127(9) 0.0224(10) -0.0207(10)
C12 0.0421(10) 0.0486(11) 0.0613(12) -0.0070(9) 0.0287(9) 0.0028(8)
C13 0.0520(11) 0.0579(12) 0.0588(12) -0.0031(9) 0.0360(10) -0.0023(9)
C14 0.0482(10) 0.0408(10) 0.0497(11) 0.0003(8) 0.0129(9) 0.0027(8)
C15 0.0538(11) 0.0412(10) 0.0531(11) 0.0037(8) 0.0264(9) -0.0006(8)
C16 0.0362(9) 0.0472(10) 0.0536(10) -0.0026(8) 0.0247(8) -0.0022(7)
C17 0.0351(8) 0.0389(9) 0.0367(8) -0.0047(7) 0.0172(7) -0.0023(7)
C18 0.0385(8) 0.0345(8) 0.0379(8) -0.0058(7) 0.0187(7) -0.0021(7)
C19 0.0349(8) 0.0389(9) 0.0359(8) -0.0017(7) 0.0153(7) 0.0015(7)
C20 0.0404(9) 0.0347(8) 0.0401(9) -0.0028(7) 0.0144(7) -0.0052(7)
C21 0.0380(8) 0.0359(8) 0.0371(8) -0.0053(7) 0.0177(7) -0.0021(7)
N1 0.0602(12) 0.0640(13) 0.1162(19) -0.0217(12) 0.0471(13) -0.0204(10)
N2 0.0371(7) 0.0378(7) 0.0400(7) -0.0025(6) 0.0210(6) -0.0020(6)
O1 0.0476(8) 0.0616(9) 0.0769(10) -0.0097(8) 0.0398(7) -0.0115(7)
O2 0.0687(9) 0.0504(8) 0.0510(8) 0.0110(6) 0.0258(7) -0.0112(7)
S1 0.0449(3) 0.0415(3) 0.0449(3) -0.00055(18) 0.0244(2) -0.00763(18)
S2 0.0543(3) 0.0463(3) 0.0539(3) 0.0075(2) 0.0236(2) 0.0127(2)

loop_
_atom_type_symbol
_atom_type_description
_atom_type_scat_dispersion_real
_atom_type_scat_dispersion_imag
_atom_type_scat_source
C C 0.0033 0.0016 'International Tables Vol C Tables 4.2.6.8 and 6.1.1.4'
H H 0.0000 0.0000 'International Tables Vol C Tables 4.2.6.8 and 6.1.1.4'
N N 0.0061 0.0033 'International Tables Vol C Tables 4.2.6.8 and 6.1.1.4'
O O 0.0106 0.0060 'International Tables Vol C Tables 4.2.6.8 and 6.1.1.4'
S S 0.1246 0.1234 'International Tables Vol C Tables 4.2.6.8 and 6.1.1.4'

loop_
_geom_angle_atom_site_label_1
_geom_angle_atom_site_label_2
_geom_angle_atom_site_label_3
_geom_angle
C11 C1 H1A 109.5
C11 C1 H1B 109.5
H1A C1 H1B 109.5
C11 C1 H1C 109.5
H1A C1 H1C 109.5
H1B C1 H1C 109.5
C3 C2 C13 113.3(2)
C3 C2 H2A 108.9
C13 C2 H2A 108.9
C3 C2 H2B 108.9
C13 C2 H2B 108.9
H2A C2 H2B 107.7
C2 C3 H3A 109.5
C2 C3 H3B 109.5
H3A C3 H3B 109.5
C2 C3 H3C 109.5
H3A C3 H3C 109.5
H3B C3 H3C 109.5
C15 C4 C7 120.64(19)
C15 C4 H4A 119.7
C7 C4 H4A 119.7
S2 C5 H5A 109.5
S2 C5 H5B 109.5
H5A C5 H5B 109.5
S2 C5 H5C 109.5
H5A C5 H5C 109.5
H5B C5 H5C 109.5
C14 C6 C11 121.5(2)
C14 C6 H6A 119.3
C11 C6 H6A 119.3
C12 C7 C4 122.06(19)
C12 C7 H7A 119.0
C4 C7 H7A 119.0
C9 C8 C11 121.6(2)
C9 C8 H8A 119.2
C11 C8 H8A 119.2
C8 C9 C20 118.87(19)
C8 C9 H9A 120.6
C20 C9 H9A 120.6
N1 C10 C16 177.9(3)
C8 C11 C6 118.2(2)
C8 C11 C1 121.1(2)
C6 C11 C1 120.7(2)
C7 C12 C18 117.05(18)
C7 C12 H12A 121.5
C18 C12 H12A 121.5
C2 C13 C16 111.78(18)
C2 C13 H13A 109.3
C16 C13 H13A 109.3
C2 C13 H13B 109.3
C16 C13 H13B 109.3
H13A C13 H13B 107.9
C6 C14 C20 118.96(19)
C6 C14 H14A 120.5
C20 C14 H14A 120.5
C4 C15 C21 118.62(19)
C4 C15 H15A 120.7
C21 C15 H15A 120.7
C10 C16 C17 111.18(16)
C10 C16 C13 109.75(17)
C17 C16 C13 112.30(15)
C10 C16 H16A 107.8
C17 C16 H16A 107.8
C13 C16 H16A 107.8
C19 C17 C21 108.55(15)
C19 C17 C16 125.51(16)
C21 C17 C16 125.91(16)
C12 C18 C21 121.97(17)
C12 C18 N2 129.36(16)
C21 C18 N2 108.63(14)
C17 C19 N2 109.44(15)
C17 C19 S2 125.92(13)
N2 C19 S2 124.62(13)
C9 C20 C14 120.91(18)
C9 C20 S1 119.80(15)
C14 C20 S1 119.25(15)
C15 C21 C18 119.59(16)
C15 C21 C17 132.95(17)
C18 C21 C17 107.44(15)
C18 N2 C19 105.92(13)
C18 N2 S1 117.42(11)
C19 N2 S1 119.05(11)
O1 S1 O2 119.16(10)
O1 S1 N2 105.79(8)
O2 S1 N2 107.18(8)
O1 S1 C20 110.05(9)
O2 S1 C20 110.06(9)
N2 S1 C20 103.28(8)
C19 S2 C5 102.63(10)

loop_
_geom_bond_atom_site_label_1
_geom_bond_atom_site_label_2
_geom_bond_distance
C1 C11 1.509(3)
C1 H1A 0.9600
C1 H1B 0.9600
C1 H1C 0.9600
C2 C3 1.506(3)
C2 C13 1.509(3)
C2 H2A 0.9700
C2 H2B 0.9700
C3 H3A 0.9600
C3 H3B 0.9600
C3 H3C 0.9600
C4 C15 1.378(3)
C4 C7 1.389(3)
C4 H4A 0.9300
C5 S2 1.806(2)
C5 H5A 0.9600
C5 H5B 0.9600
C5 H5C 0.9600
C6 C14 1.375(3)
C6 C11 1.386(3)
C6 H6A 0.9300
C7 C12 1.374(3)
C7 H7A 0.9300
C8 C9 1.379(3)
C8 C11 1.384(3)
C8 H8A 0.9300
C9 C20 1.380(3)
C9 H9A 0.9300
C10 N1 1.137(3)
C10 C16 1.472(3)
C12 C18 1.390(2)
C12 H12A 0.9300
C13 C16 1.545(3)
C13 H13A 0.9700
C13 H13B 0.9700
C14 C20 1.387(3)
C14 H14A 0.9300
C15 C21 1.395(3)
C15 H15A 0.9300
C16 C17 1.507(2)
C16 H16A 0.9800
C17 C19 1.358(2)
C17 C21 1.441(2)
C18 C21 1.396(2)
C18 N2 1.430(2)
C19 N2 1.441(2)
C19 S2 1.7411(18)
C20 S1 1.7543(19)
N2 S1 1.7000(15)
O1 S1 1.4203(15)
O2 S1 1.4245(15)

loop_
_geom_torsion_atom_site_label_1
_geom_torsion_atom_site_label_2
_geom_torsion_atom_site_label_3
_geom_torsion_atom_site_label_4
_geom_torsion
C15 C4 C7 C12 -1.0(3)
C11 C8 C9 C20 0.6(3)
C9 C8 C11 C6 -1.2(3)
C9 C8 C11 C1 179.4(2)
C14 C6 C11 C8 0.8(3)
C14 C6 C11 C1 -179.8(2)
C4 C7 C12 C18 -1.3(3)
C3 C2 C13 C16 -173.5(2)
C11 C6 C14 C20 0.2(3)
C7 C4 C15 C21 1.7(3)
N1 C10 C16 C17 -132(7)
N1 C10 C16 C13 -7(7)
C2 C13 C16 C10 175.18(19)
C2 C13 C16 C17 -60.6(2)
C10 C16 C17 C19 -132.9(2)
C13 C16 C17 C19 103.7(2)
C10 C16 C17 C21 49.5(2)
C13 C16 C17 C21 -73.9(2)
C7 C12 C18 C21 3.0(3)
C7 C12 C18 N2 -179.79(18)
C21 C17 C19 N2 -1.25(19)
C16 C17 C19 N2 -179.19(16)
C21 C17 C19 S2 177.14(13)
C16 C17 C19 S2 -0.8(3)
C8 C9 C20 C14 0.4(3)
C8 C9 C20 S1 -177.15(16)
C6 C14 C20 C9 -0.8(3)
C6 C14 C20 S1 176.75(16)
C4 C15 C21 C18 0.0(3)
C4 C15 C21 C17 -178.03(19)
C12 C18 C21 C15 -2.4(3)
N2 C18 C21 C15 179.87(16)
C12 C18 C21 C17 176.06(16)
N2 C18 C21 C17 -1.63(18)
C19 C17 C21 C15 -179.98(19)
C16 C17 C21 C15 -2.1(3)
C19 C17 C21 C18 1.79(19)
C16 C17 C21 C18 179.72(16)
C12 C18 N2 C19 -176.58(18)
C21 C18 N2 C19 0.88(17)
C12 C18 N2 S1 47.6(2)
C21 C18 N2 S1 -134.92(13)
C17 C19 N2 C18 0.25(18)
S2 C19 N2 C18 -178.17(12)
C17 C19 N2 S1 135.19(13)
S2 C19 N2 S1 -43.23(19)
C18 N2 S1 O1 -43.46(14)
C19 N2 S1 O1 -173.39(13)
C18 N2 S1 O2 -171.59(12)
C19 N2 S1 O2 58.48(15)
C18 N2 S1 C20 72.19(13)
C19 N2 S1 C20 -57.73(14)
C9 C20 S1 O1 -145.09(16)
C14 C20 S1 O1 37.31(18)
C9 C20 S1 O2 -11.82(19)
C14 C20 S1 O2 170.58(15)
C9 C20 S1 N2 102.34(16)
C14 C20 S1 N2 -75.26(16)
C17 C19 S2 C5 125.44(18)
N2 C19 S2 C5 -56.40(17)
